data_7027743
loop_
_publ_author_name
'Batsanov, Andrei S.'
'Begley, Michael J.'
'George, Michael W.'
'Hubberstey, Peter'
'Munakata, Meguma'
'Russell, Claire E.'
'Walton, Paul H.'

_publ_section_title
;
 The role of hydrogen-bonding interactions in stabilising trigonal planar
 copper(I) in Cu(BF4)--pyridazine--nitrile systems&#x200A;&#x2020;
;
_journal_issue 23
_journal_name_full 'Journal of the Chemical Society, Dalton Transactions'
_journal_page_first 4251
_journal_paper_doi 10.1039/a906192d
_journal_year 1999
_chemical_formula_analytical 'C98 H88 Cl4 Cu4 F24 N12 P8'
_chemical_formula_moiety 'Cu2(C18H15P)2(C4H4N2)3(PF6)2 CH2Cl2'
_chemical_formula_structural '[{Cu(C6H5)3P}2(mu-C4H4N2)3][PF6]2 CH2Cl2'
_chemical_formula_sum 'C49 H44 Cl2 Cu2 F12 N6 P4'
_chemical_formula_weight 1266.81
_chemical_name_systematic
;
 Bis(triphenylphosphine)tris(mu-pyridazine)dicopper(I) 
hexafluorophosphate
 dichloromethane adduct (1/1)
;
_space_group_IT_number 62
_symmetry_cell_setting orthorhombic
_symmetry_space_group_name_Hall '-P 2c 2n'
_symmetry_space_group_name_H-M 'P n a m'
_atom_sites_solution_hydrogens geom
_atom_sites_solution_primary Patterson
_atom_sites_solution_secondary difmap
_audit_creation_method CRYSTALS
_cell_angle_alpha 90
_cell_angle_beta 90
_cell_angle_gamma 90
_cell_formula_units_Z 4
_cell_length_a 29.281(9)
_cell_length_b 8.567(3)
_cell_length_c 21.389(7)
_cell_measurement_reflns_used 12
_cell_measurement_temperature 298(2)
_cell_measurement_theta_max 14.1
_cell_measurement_theta_min 10.5
_cell_volume 5365(3)
_computing_molecular_graphics 'CAMERON (Watkin et al, 1996)'
_computing_publication_material 'CRYSTALS Issue 10 (Watkin et al, 1996)'
_computing_structure_refinement
;
Crystals Users Guide (D.J.Watkin et al 1985)
;
_computing_structure_solution
;
Crystals Users Guide (D.J.Watkin et al, 1985)
;
_diffrn_ambient_temperature 298(2)
_diffrn_measurement_device
;
Hilger and Watts Y290 4-circle-diffractometer
;
_diffrn_measurement_method \w-2\q
_diffrn_radiation_monochromator graphite
_diffrn_radiation_source 'fine-focus sealed tube'
_diffrn_radiation_type MoK\a
_diffrn_radiation_wavelength 0.71073
_diffrn_reflns_av_R_equivalents 0.00
_diffrn_reflns_limit_h_max 32
_diffrn_reflns_limit_h_min 0
_diffrn_reflns_limit_k_max 10
_diffrn_reflns_limit_k_min 0
_diffrn_reflns_limit_l_max 25
_diffrn_reflns_limit_l_min 0
_diffrn_reflns_number 4829
_diffrn_reflns_theta_max 25.0
_diffrn_reflns_theta_min 2.5
_diffrn_standards_decay_% 3.7
_diffrn_standards_interval_time 60
_diffrn_standards_number 3
_exptl_absorpt_coefficient_mu 1.093
_exptl_absorpt_correction_type none
_exptl_crystal_colour yellow
_exptl_crystal_density_diffrn 1.568
_exptl_crystal_description plate
_exptl_crystal_F_000 2560
_exptl_crystal_size_max 0.70
_exptl_crystal_size_mid 0.60
_exptl_crystal_size_min 0.20
_refine_diff_density_max 0.95
_refine_diff_density_min -0.85
_refine_ls_extinction_method none
_refine_ls_goodness_of_fit_obs 1.0223
_refine_ls_hydrogen_treatment 'riding model'
_refine_ls_matrix_type full
_refine_ls_number_parameters 364
_refine_ls_number_reflns 2929
_refine_ls_number_restraints 0
_refine_ls_R_factor_obs 0.063
_refine_ls_shift/esd_max 0.024784
_refine_ls_structure_factor_coef F
_refine_ls_weighting_scheme
;
 Three parameter Chebychev
 W = [weight] * [1-(deltaF/6*sigmaF)**2]**2
 using parameters  4.67  2.83  -0.33
;
_refine_ls_wR_factor_obs 0.090
_reflns_number_observed 2929
_reflns_number_total 5329
_reflns_observed_criterion >3sigma(I)
_cod_data_source_file 906192dsup1.cif
_cod_data_source_block cupz3tp3
_cod_depositor_comments
;
The following automatic conversions were performed:

'_symmetry_cell_setting' value 'Orthorhombic' changed to
'orthorhombic' according to
/home/saulius/struct/CIF-dictionaries/cif_core.dic dictionary named
'cif_core.dic' version 2.4.2 from 2011-04-26.

Automatic conversion script
Id: cif_fix_values 1891 2012-01-12 08:04:46Z andrius 
;
_cod_original_cell_volume 5365(1)
_cod_original_sg_symbol_H-M Pnam
_cod_database_code 7027743

loop_
_symmetry_equiv_pos_as_xyz
x,y,z
-x,-y,-z
-x+1/2,y+1/2,z+1/2
x+1/2,-y+1/2,-z+1/2
x+1/2,-y+1/2,z
-x+1/2,y+1/2,-z
-x,-y,z+1/2
x,y,-z+1/2

loop_
_atom_site_aniso_label
_atom_site_aniso_U_11
_atom_site_aniso_U_22
_atom_site_aniso_U_33
_atom_site_aniso_U_23
_atom_site_aniso_U_13
_atom_site_aniso_U_12
CU1 0.0269(6) 0.0440(7) 0.0515(7) 0.0000 0.0000 0.0006(5)
CU2 0.0288(6) 0.0397(7) 0.0546(7) 0.0000 0.0000 -0.0010(5)
N11 0.0354(39) 0.0456(43) 0.0566(49) 0.0000 0.0000 0.0030(34)
N12 0.0328(37) 0.0423(45) 0.0683(54) 0.0000 0.0000 -0.0028(34)
C13 0.0490(56) 0.0414(56) 0.0839(79) 0.0000 0.0000 0.0047(49)
C14 0.0763(84) 0.0347(58) 0.107(10) 0.0000 0.0000 -0.0006(54)
C15 0.0575(69) 0.0423(58) 0.0922(87) 0.0000 0.0000 0.0133(50)
C16 0.0447(59) 0.0556(63) 0.0744(74) 0.0000 0.0000 0.0102(49)
N21 0.0365(28) 0.0472(32) 0.0541(35) -0.0016(28) -0.0019(24) 0.0014(24)
N22 0.0415(29) 0.0528(34) 0.0446(31) -0.0080(27) 0.0032(24) 0.0005(25)
C23 0.0471(40) 0.0790(54) 0.0653(49) -0.0194(43) 0.0115(36) -0.0012(38)
C24 0.0639(50) 0.0930(65) 0.0715(58) -0.0327(51) 0.0035(42) 0.0123(48)
C25 0.0766(54) 0.0677(54) 0.0610(51) -0.0192(43) -0.0065(41) -0.0001(44)
C26 0.0437(38) 0.0765(54) 0.0589(48) -0.0170(44) -0.0046(33) -0.0026(36)
P1 0.0285(11) 0.0409(14) 0.0436(13) 0.0000 0.0000 0.0001(9)
C111 0.0381(32) 0.0583(41) 0.0429(37) 0.0040(32) 0.0015(27) 0.0038(31)
C112 0.0546(39) 0.0593(45) 0.0399(36) -0.0038(33) 0.0075(31) -0.0026(34)
C113 0.0787(56) 0.0761(56) 0.0485(46) 0.0074(41) 0.0070(39) 0.0027(46)
C114 0.0776(59) 0.1051(75) 0.0448(45) 0.0217(46) 0.0022(40) 0.0249(53)
C115 0.0544(50) 0.176(12) 0.0774(64) 0.0236(72) -0.0221(47) 0.0165(65)
C116 0.0364(39) 0.1268(84) 0.0853(63) 0.0391(59) -0.0083(40) -0.0081(46)
C121 0.0293(48) 0.0334(60) 0.0788(79) 0.0000 0.0000 0.0108(41)
C122 0.0678(54) 0.0665(59) 0.1297(87) -0.0292(61) 0.0061(57) -0.0215(46)
C123 0.0945(88) 0.0618(78) 0.275(22) -0.084(11) -0.023(12) 0.0015(73)
C124 0.063(11) 0.0420(10) 0.4762(67) 0.0000 0.0000 0.0115(93)
P2 0.0280(11) 0.0376(13) 0.0479(14) 0.0000 0.0000 0.0012(9)
C211 0.0411(34) 0.0452(38) 0.0483(36) -0.0011(31) 0.0046(29) 0.0018(29)
C212 0.0482(38) 0.0626(46) 0.0589(47) 0.0002(39) -0.0023(34) -0.0031(35)
C213 0.0753(53) 0.0757(53) 0.0543(45) 0.0116(43) -0.0079(40) 0.0070(46)
C214 0.0901(66) 0.0929(66) 0.0579(52) 0.0052(49) 0.0128(47) -0.0322(58)
C215 0.0536(54) 0.174(12) 0.1030(82) 0.0623(83) 0.0121(52) -0.0051(62)
C216 0.0408(43) 0.1367(95) 0.1001(77) 0.0555(71) 0.0099(44) 0.0013(47)
C221 0.0337(48) 0.0443(60) 0.0900(79) 0.0000 0.0000 0.0108(41)
C222 0.0688(54) 0.0845(71) 0.1103(79) -0.0382(63) -0.0091(53) 0.0206(49)
C223 0.0828(71) 0.0604(70) 0.253(20) -0.0717(97) -0.004(10) 0.0114(63)
C224 0.079(11) 0.0295(79) 0.350(41) 0.0000 0.0000 -0.0052(78)
C1 0.126(18) 0.062(12) 0.174(23) -0.057(14) 0.076(18) -0.053(13)
CL1 0.1790(40) 0.1751(43) 0.1375(33) 0.0361(30) 0.0345(31) 0.0458(34)
P3 0.0631(12) 0.0643(14) 0.0732(15) -0.0043(12) 0.0029(10) -0.0034(10)
F1 0.1342(67) 0.1422(68) 0.366(18) 0.1004(95) -0.0965(93) -0.0516(57)
F2 0.1127(57) 0.1356(62) 0.288(13) 0.0200(80) -0.0317(71) 0.0293(53)
F3 0.0996(56) 0.1062(56) 0.590(26) 0.082(11) -0.051(11) -0.0446(48)
F4 0.0928(49) 0.0924(52) 0.560(25) 0.0437(98) 0.0563(97) 0.0268(41)
F5 0.355(21) 0.392(23) 0.1123(79) -0.024(12) 0.0201(92) 0.0450(18)
F6 0.334(20) 0.487(28) 0.0926(66) -0.001(12) 0.0059(87) 0.055(21)

loop_
_atom_site_label
_atom_site_fract_x
_atom_site_fract_y
_atom_site_fract_z
_atom_site_U_iso_or_equiv
_atom_site_occupancy
_atom_site_thermal_displace_type
CU1 0.3812 0.2023(1) 0.2500 0.0393 1.0000 Uani
CU2 0.2728 0.1466(1) 0.2500 0.0397 1.0000 Uani
N11 0.3583(2) -0.0276(9) 0.2500 0.0436 1.0000 Uani
N12 0.3125(2) -0.0510(9) 0.2500 0.0455 1.0000 Uani
C13 0.2964(4) -0.1963(12) 0.2500 0.0552 1.0000 Uani
C14 0.3227(4) -0.3265(13) 0.2500 0.0656 1.0000 Uani
C15 0.3696(4) -0.3096(13) 0.2500 0.0593 1.0000 Uani
C16 0.3851(3) -0.1535(13) 0.2500 0.0562 1.0000 Uani
N21 0.3446(2) 0.2966(7) 0.3243(3) 0.0453 1.0000 Uani
N22 0.3000(2) 0.2690(7) 0.3251(3) 0.0455 1.0000 Uani
C23 0.2751(3) 0.3271(10) 0.3721(4) 0.0600 1.0000 Uani
C24 0.2930(3) 0.4168(12) 0.4200(4) 0.0699 1.0000 Uani
C25 0.3383(3) 0.4483(10) 0.4172(4) 0.0658 1.0000 Uani
C26 0.3632(2) 0.3829(10) 0.3697(4) 0.0566 1.0000 Uani
P1 0.4565(1) 0.2302(3) 0.2500 0.0371 1.0000 Uani
C111 0.4840(2) 0.1432(9) 0.3184(3) 0.0455 1.0000 Uani
C112 0.4575(2) 0.0573(9) 0.3597(3) 0.0500 1.0000 Uani
C113 0.4770(3) -0.0134(10) 0.4096(4) 0.0656 1.0000 Uani
C114 0.5224(3) -0.0035(12) 0.4215(4) 0.0671 1.0000 Uani
C115 0.5487(3) 0.0825(17) 0.3816(5) 0.0836 1.0000 Uani
C116 0.5300(3) 0.1564(13) 0.3298(4) 0.0690 1.0000 Uani
C121 0.4792(3) 0.4272(11) 0.2500 0.0498 1.0000 Uani
C122 0.4860(3) 0.5055(11) 0.3045(6) 0.0778 1.0000 Uani
C123 0.5027(5) 0.6625(14) 0.3018(11) 0.0972 1.0000 Uani
C124 0.5114(7) 0.7360(22) 0.2500 0.1062 1.0000 Uani
P2 0.1978(1) 0.1217(3) 0.2500 0.0369 1.0000 Uani
C211 0.1743(2) 0.0218(8) 0.3186(3) 0.0446 1.0000 Uani
C212 0.2039(2) -0.0511(9) 0.3583(4) 0.0561 1.0000 Uani
C213 0.1881(3) -0.1348(10) 0.4095(4) 0.0662 1.0000 Uani
C214 0.1420(4) -0.1445(12) 0.4210(4) 0.0738 1.0000 Uani
C215 0.1127(3) -0.0696(17) 0.3820(6) 0.0895 1.0000 Uani
C216 0.1285(3) 0.0102(14) 0.3299(5) 0.0749 1.0000 Uani
C221 0.1704(3) 0.3086(12) 0.2500 0.0498 1.0000 Uani
C222 0.1622(3) 0.3893(12) 0.3060(5) 0.0794 1.0000 Uani
C223 0.1474(4) 0.5404(13) 0.3063(9) 0.0934 1.0000 Uani
C224 0.1405(7) 0.6181(18) 0.2500 0.0930 1.0000 Uani
C1 0.0340(9) 0.0699(24) 0.5161(14) 0.0822 0.5000 Uani
CL1 0.0328(2) -0.1144(6) 0.5197(2) 0.1546 1.0000 Uani
P3 0.3366(1) 0.9127(3) 0.0310(1) 0.0655 1.0000 Uani
F1 0.3720(3) 1.0439(11) 0.0280(7) 0.1631 1.0000 Uani
F2 0.2964(3) 1.0284(10) 0.0249(6) 0.1578 1.0000 Uani
F3 0.3028(3) 0.7850(10) 0.0332(10) 0.1650 1.0000 Uani
F4 0.3755(3) 0.7992(9) 0.0346(9) 0.1595 1.0000 Uani
F5 0.3352(6) 0.9264(24) -0.0360(6) 0.2467 1.0000 Uani
F6 0.3382(6) 0.9222(28) 0.0968(5) 0.2455 1.0000 Uani
H13 0.2619 -0.2127 0.2500 0.040 1.0000 Uiso
H14 0.3095 -0.4359 0.2500 0.040 1.0000 Uiso
H15 0.3918 -0.3955 0.2500 0.040 1.0000 Uiso
H16 0.4192 -0.1335 0.2500 0.040 1.0000 Uiso
H23 0.2411 0.2990 0.3739 0.040 1.0000 Uiso
H24 0.2725 0.4582 0.4547 0.040 1.0000 Uiso
H25 0.3533 0.5185 0.4501 0.040 1.0000 Uiso
H26 0.3967 0.4006 0.3694 0.040 1.0000 Uiso
H112 0.4234 0.0469 0.3518 0.040 1.0000 Uiso
H113 0.4569 -0.0784 0.4393 0.040 1.0000 Uiso
H114 0.5373 -0.0554 0.4588 0.040 1.0000 Uiso
H115 0.5832 0.0930 0.3911 0.040 1.0000 Uiso
H116 0.5506 0.2140 0.3002 0.040 1.0000 Uiso
H122 0.4806 0.4454 0.3467 0.040 1.0000 Uiso
H123 0.5067 0.7183 0.3474 0.040 1.0000 Uiso
H124 0.5233 0.8393 0.2500 0.040 1.0000 Uiso
H212 0.2384 -0.0465 0.3498 0.040 1.0000 Uiso
H213 0.2100 -0.1881 0.4383 0.040 1.0000 Uiso
H214 0.1295 -0.2002 0.4574 0.040 1.0000 Uiso
H215 0.0778 -0.0745 0.3886 0.040 1.0000 Uiso
H216 0.1059 0.0586 0.3000 0.040 1.0000 Uiso
H222 0.1671 0.3284 0.3479 0.040 1.0000 Uiso
H223 0.1426 0.5967 0.3493 0.040 1.0000 Uiso
H224 0.1306 0.7260 0.2500 0.040 1.0000 Uiso
H1 0.0400 0.1338 0.5539 0.040 0.5000 Uiso
H2 0.0580 0.1150 0.4821 0.040 0.5000 Uiso

loop_
_atom_type_symbol
_atom_type_scat_dispersion_real
_atom_type_scat_dispersion_imag
_atom_type_scat_Cromer_Mann_a1
_atom_type_scat_Cromer_Mann_b1
_atom_type_scat_Cromer_Mann_a2
_atom_type_scat_Cromer_Mann_b2
_atom_type_scat_Cromer_Mann_a3
_atom_type_scat_Cromer_Mann_b3
_atom_type_scat_Cromer_Mann_a4
_atom_type_scat_Cromer_Mann_b4
_atom_type_scat_Cromer_Mann_c
_atom_type_scat_source
'Cu  ' 0.2630 1.2660 13.3380 3.5828 7.1676 0.2470 5.6158 11.3966 1.6735 64.8126 1.1910 International_Tables_Vol_IV_Table_2.2B
'P   ' 0.0900 0.0950 6.4345 1.9067 4.1791 27.1570 1.7800 0.5260 1.4908 68.1645 1.1149 International_Tables_Vol_IV_Table_2.2B
'Cl  ' 0.1320 0.1590 11.4604 0.0104 7.1964 1.1662 6.2556 18.5194 1.6455 47.7784 -9.5574 International_Tables_Vol_IV_Table_2.2B
'C   ' 0.0020 0.0020 2.3100 20.8439 1.0200 10.2075 1.5886 0.5687 0.8650 51.6512 0.2156 International_Tables_Vol_IV_Table_2.2B
'N   ' 0.0040 0.0030 12.2126 0.0057 3.1322 9.8933 2.0125 28.9975 1.1663 0.5826 -11.5290 International_Tables_Vol_IV_Table_2.2B
'H   ' 0.0000 0.0000 0.4930 10.5109 0.3229 26.1257 0.1402 3.1424 0.0408 57.7997 0.0030 International_Tables_Vol_IV_Table_2.2B
'F   ' 0.0140 0.0100 3.5392 10.2825 2.6412 4.2944 1.5170 0.2615 1.0243 26.1476 0.2776 International_Tables_Vol_IV_Table_2.2B

loop_
_geom_angle_atom_site_label_1
_geom_angle_atom_site_label_2
_geom_angle_atom_site_label_3
_geom_angle_site_symmetry_3
_geom_angle
_geom_angle_publ_flag
P1 CU1 N11 . 115.0(2) yes
P1 CU1 N21 . 118.1(1) yes
P1 CU1 N21 8_555 118.1(1) yes
N11 CU1 N21 . 101.6(2) yes
N11 CU1 N21 8_555 101.6(2) yes
N21 CU1 N21 8_555 99.6(3) yes
P2 CU2 N12 . 118.9(2) yes
P2 CU2 N22 . 115.5(2) yes
P2 CU2 N22 8_555 115.5(2) yes
N12 CU2 N22 . 101.5(2) yes
N12 CU2 N22 8_555 101.5(2) yes
N22 CU2 N22 8_555 101.3(3) yes
CU1 N11 N12 . 117.3(5) yes
CU1 N11 C16 . 125.2(6) yes
CU2 N12 N11 . 116.0(6) yes
CU2 N12 C13 . 124.8(6) yes
N12 N11 C16 . 117.5(8) yes
N11 N12 C13 . 119.2(7) yes
N12 C13 C14 . 124.6(9) yes
C13 C14 C15 . 118.6(9) yes
C14 C15 C16 . 114.8(9) yes
N11 C16 C15 . 125.2(9) yes
CU1 N21 N22 . 116.6(4) yes
CU1 N21 C26 . 124.1(4) yes
CU2 N22 N21 . 117.2(4) yes
CU2 N22 C23 . 124.1(5) yes
N22 N21 C26 . 119.4(5) yes
N21 N22 C23 . 118.7(5) yes
N22 C23 C24 . 123.8(6) yes
C23 C24 C25 . 116.7(7) yes
C24 C25 C26 . 118.2(7) yes
N21 C26 C25 . 123.2(6) yes
CU1 P1 C121 . 117.7(3) yes
CU1 P1 C111 . 113.2(2) yes
CU1 P1 C111 8_555 113.2(2) yes
C121 P1 C111 . 102.6(3) yes
C121 P1 C111 8_555 102.6(3) yes
C111 P1 C111 8_555 106.3(4) yes
P1 C111 C112 . 118.7(5) yes
P1 C111 C116 8_555 122.7(5) yes
P1 C121 C122 . 120.9(5) yes
P1 C121 C122 8_555 120.9(5) yes
C112 C111 C116 . 118.6(6) yes
C111 C112 C113 . 120.2(6) yes
C112 C113 C114 . 122.2(7) yes
C113 C114 C115 . 118.0(7) yes
C114 C115 C116 . 121.5(8) yes
C111 C116 C115 . 119.4(8) yes
C122 C121 C122 8_555 118(1) yes
C121 C122 C123 . 119(1) yes
C122 C123 C124 . 124(1) yes
C123 C124 C123 8_555 117(1) yes
CU2 P2 C221 . 111.1(3) yes
CU2 P2 C211 . 114.8(2) yes
CU2 P2 C211 8_555 114.8(2) yes
C221 P2 C211 . 104.4(3) yes
C221 P2 C211 8_555 104.4(3) yes
C211 P2 C211 8_555 106.4(4) yes
P2 C211 C212 . 118.3(5) yes
P2 C211 C216 . 123.0(6) yes
P2 C221 C222 . 121.1(5) yes
P2 C221 C222 8_555 121.1(5) yes
C212 C211 C216 . 118.7(6) yes
C211 C212 C213 . 121.0(6) yes
C212 C213 C214 . 120.0(7) yes
C213 C214 C215 . 118.8(7) yes
C214 C215 C216 . 121.1(8) yes
C211 C216 C215 . 120.4(8) yes
C222 C221 C222 8_555 117(1) yes
C221 C222 C223 . 122(1) yes
C222 C223 C224 . 118(1) yes
C223 C224 C223 8_555 121(1) yes
CL1 C1 Cl1 5_556 100(1) yes
F1 P3 F2 . 92.4(5) yes
F1 P3 F3 . 179.2(6) yes
F1 P3 F4 . 87.9(5) yes
F1 P3 F5 . 85.3(8) yes
F1 P3 F6 . 88.7(9) yes
F2 P3 F3 . 88.1(5) yes
F2 P3 F4 . 178.1(8) yes
F2 P3 F5 . 80.9(7) yes
F2 P3 F6 . 94.2(8) yes
F3 P3 F4 . 91.6(4) yes
F3 P3 F5 . 94.2(9) yes
F3 P3 F6 . 92(1) yes
F4 P3 F5 . 97.2(9) yes
F4 P3 F6 . 87.8(9) yes
F5 P3 F6 . 172(1) yes

loop_
_geom_bond_atom_site_label_1
_geom_bond_atom_site_label_2
_geom_bond_site_symmetry_2
_geom_bond_distance
_geom_bond_publ_flag
CU1 CU2 8_555 3.209(1) yes
CU1 P1 . 2.217(2) yes
CU1 N11 . 2.080(7) yes
CU1 N21 . 2.080(5) yes
CU1 N21 8_555 2.080(5) yes
CU2 P2 . 2.208(2) yes
CU2 N12 . 2.055(7) yes
CU2 N22 . 2.076(5) yes
CU2 N22 8_555 2.076(5) yes
N11 N12 . 1.36(1) yes
N11 C16 . 1.33(1) yes
N12 C13 . 1.33(1) yes
C13 C14 . 1.36(1) yes
C14 C15 . 1.38(2) yes
C15 C16 . 1.41(2) yes
N21 N22 . 1.329(7) yes
N21 C26 . 1.336(9) yes
N22 C23 . 1.338(9) yes
C23 C24 . 1.38(1) yes
C24 C25 . 1.35(1) yes
C25 C26 . 1.37(1) yes
P1 C121 . 1.816(9) yes
P1 C111 . 1.829(6) yes
P1 C111 8_555 1.829(6) yes
C111 C112 . 1.386(9) yes
C111 C116 . 1.374(9) yes
C112 C113 . 1.35(1) yes
C113 C114 . 1.36(1) yes
C114 C115 . 1.37(1) yes
C115 C116 . 1.39(1) yes
C121 C122 . 1.36(1) yes
C122 C123 . 1.43(1) yes
C123 C124 . 1.30(2) yes
P2 C221 . 1.791(9) yes
P2 C211 . 1.831(6) yes
P2 C211 8_555 1.831(6) yes
C211 C212 . 1.365(9) yes
C211 C216 . 1.367(9) yes
C212 C213 . 1.39(1) yes
C213 C214 . 1.37(1) yes
C214 C215 . 1.36(1) yes
C215 C216 . 1.39(1) yes
C221 C222 . 1.40(1) yes
C222 C223 . 1.37(1) yes
C223 C224 . 1.39(2) yes
C1 CL1 . 1.58(2) yes
C1 CL1 5_556 2.14(3) yes
P3 F1 . 1.530(7) yes
P3 F2 . 1.543(7) yes
P3 F3 . 1.477(7) yes
P3 F4 . 1.499(7) yes
P3 F5 . 1.44(1) yes
P3 F6 . 1.41(1) yes
